data_4347546
loop_
_publ_author_name
'Zhao, Ya-Ping'
'Li, Yan'
'Cui, Cai-Yan'
'Xiao, Yu'
'Li, Rong'
'Wang, Shuai-Hua'
'Zheng, Fa-Kun'
'Guo, Guo-Cong'

_publ_section_title
;
 Tetrazole-Viologen-based Flexible Microporous Metal-Organic Framework
 with High CO2 Selective Uptake.
;
_journal_issue 15
_journal_name_full 'Inorganic chemistry'
_journal_page_first 7335
_journal_page_last 7340
_journal_paper_doi 10.1021/acs.inorgchem.6b00320
_journal_volume 55
_journal_year 2016
_chemical_formula_moiety C24H30N10O16Zn2
_chemical_formula_sum 'C24 H30 N10 O16 Zn2'
_chemical_formula_weight 845.32
_chemical_melting_point ?
_chemical_name_common {[Zn2(btec)(btzmb)].8H2O}n
_space_group_crystal_system monoclinic
_space_group_IT_number 14
_space_group_name_Hall '-P 2ybc'
_space_group_name_H-M_alt 'P 1 21/c 1'
_atom_sites_solution_hydrogens geom
_audit_creation_method SHELXL-2014/6
_cell_angle_alpha 90
_cell_angle_beta 101.384(5)
_cell_angle_gamma 90
_cell_formula_units_Z 4
_cell_length_a 19.377(5)
_cell_length_b 16.277(4)
_cell_length_c 10.720(3)
_cell_measurement_reflns_used 9482
_cell_measurement_temperature 293(2)
_cell_measurement_theta_max 27.5
_cell_measurement_theta_min 3.2
_cell_volume 3314.6(15)
_computing_cell_refinement
;
CrystalClear-SM Expert 2.1 b45 (Rigaku, 2015)
;
_computing_data_collection
;
CrystalClear-SM Expert 2.1 b45 (Rigaku, 2015)
;
_computing_data_reduction
;
CrystalClear-SM Expert 2.1 b45 (Rigaku, 2015)
;
_computing_structure_refinement 'SHELXL-2014/6 (Sheldrick, 2014)'
_computing_structure_solution 'SHELXL-2014/6 (Sheldrick, 2014)'
_diffrn_ambient_temperature 293(2)
_diffrn_detector_area_resol_mean 5.8140
_diffrn_measured_fraction_theta_full 0.993
_diffrn_measured_fraction_theta_max 0.993
_diffrn_measurement_device_type
;
Rigaku Pilatus 200K
;
_diffrn_measurement_method CCD_Profile_fitting
_diffrn_radiation_type MoK\a
_diffrn_radiation_wavelength 0.71073
_diffrn_reflns_av_R_equivalents 0.0425
_diffrn_reflns_av_unetI/netI 0.0398
_diffrn_reflns_Laue_measured_fraction_full 0.993
_diffrn_reflns_Laue_measured_fraction_max 0.993
_diffrn_reflns_limit_h_max 23
_diffrn_reflns_limit_h_min -23
_diffrn_reflns_limit_k_max 19
_diffrn_reflns_limit_k_min -19
_diffrn_reflns_limit_l_max 12
_diffrn_reflns_limit_l_min -9
_diffrn_reflns_number 23734
_diffrn_reflns_point_group_measured_fraction_full 0.993
_diffrn_reflns_point_group_measured_fraction_max 0.993
_diffrn_reflns_theta_full 25.242
_diffrn_reflns_theta_max 25.499
_diffrn_reflns_theta_min 3.166
_diffrn_source 'Rotating Anode'
_exptl_absorpt_coefficient_mu 1.536
_exptl_absorpt_correction_T_max 1.000
_exptl_absorpt_correction_T_min 0.842
_exptl_absorpt_correction_type multi-scan
_exptl_crystal_colour yellow
_exptl_crystal_density_diffrn 1.694
_exptl_crystal_density_method 'not measured'
_exptl_crystal_description Prism
_exptl_crystal_F_000 1728
_exptl_crystal_size_max 0.39
_exptl_crystal_size_mid 0.12
_exptl_crystal_size_min 0.09
_refine_diff_density_max 1.736
_refine_diff_density_min -0.906
_refine_diff_density_rms 0.114
_refine_ls_extinction_method none
_refine_ls_goodness_of_fit_ref 1.091
_refine_ls_hydrogen_treatment constr
_refine_ls_matrix_type full
_refine_ls_number_parameters 463
_refine_ls_number_reflns 6127
_refine_ls_number_restraints 0
_refine_ls_restrained_S_all 1.091
_refine_ls_R_factor_all 0.0550
_refine_ls_R_factor_gt 0.0447
_refine_ls_shift/su_max 0.001
_refine_ls_shift/su_mean 0.000
_refine_ls_structure_factor_coef Fsqd
_refine_ls_weighting_details 'w=1/[\s^2^(Fo^2^)+(0.1029P)^2^+0.3041P] where P=(Fo^2^+2Fc^2^)/3'
_refine_ls_weighting_scheme calc
_refine_ls_wR_factor_gt 0.1505
_refine_ls_wR_factor_ref 0.1559
_reflns_Friedel_coverage 0.000
_reflns_number_gt 4805
_reflns_number_total 6127
_reflns_threshold_expression 'I > 2\s(I)'
_cod_data_source_file ic6b00320_si_002.cif
_cod_data_source_block a
_cod_depositor_comments
;
The following automatic conversions were performed:

data item '_chemical_melting_point' value 'not measured' was changed
to '?' -- the value is undefined or not given.

data item '_exptl_absorpt_correction_type' value 'Multi-scan' was
changed to 'multi-scan' in accordance with the
/home/saulius/struct/COD-crude-data/automatic-downloads/DataCite-retrospective/ACS/depositions/lib/dictionaries/cif_core.dic
dictionary named 'cif_core.dic' version 2.4.2 last updated on
2011-04-26.

Automatic conversion script
Id: cif_fix_values 6909 2019-04-08 15:41:33Z antanas 
;
_cod_original_sg_symbol_H-M 'P 21/c'
_cod_database_code 4347546
_shelx_space_group_comment
;
The symmetry employed for this shelxl refinement is uniquely defined
by the following loop, which should always be used as a source of
symmetry information in preference to the above space-group names.
They are only intended as comments.
;
_exptl_absorpt_special_details
;
 ?
;
_shelxl_version_number 2014/6

loop_
_space_group_symop_operation_xyz
'x, y, z'
'-x, y+1/2, -z+1/2'
'-x, -y, -z'
'x, -y-1/2, z-1/2'

loop_
_atom_site_label
_atom_site_type_symbol
_atom_site_fract_x
_atom_site_fract_y
_atom_site_fract_z
_atom_site_U_iso_or_equiv
_atom_site_adp_type
_atom_site_occupancy
_atom_site_site_symmetry_order
_atom_site_calc_flag
_atom_site_refinement_flags_posn
_atom_site_refinement_flags_adp
_atom_site_refinement_flags_occupancy
Zn1 Zn 0.01063(2) 0.65856(3) 0.04794(4) 0.01814(16) Uani 1 1 d . . .
Zn2 Zn -0.50095(2) 0.65312(2) 0.01872(4) 0.01645(16) Uani 1 1 d . . .
C11 C 0.02362(19) 0.7772(2) 0.2855(4) 0.0194(8) Uani 1 1 d . . .
N11 N 0.02197(17) 0.7639(2) 0.4071(3) 0.0238(7) Uani 1 1 d . . .
C12 C 0.0215(2) 0.8585(2) 0.2217(4) 0.0226(9) Uani 1 1 d . . .
H12A H -0.0069 0.8955 0.2617 0.027 Uiso 1 1 calc R U .
H12B H -0.0020 0.8521 0.1336 0.027 Uiso 1 1 calc R U .
N12 N 0.0229(2) 0.6818(2) 0.4232(4) 0.0325(9) Uani 1 1 d . . .
C13 C 0.1459(2) 0.8550(3) 0.1989(6) 0.0391(13) Uani 1 1 d . . .
H13A H 0.1418 0.7986 0.1862 0.047 Uiso 1 1 calc R U .
N13 N 0.0240(2) 0.6463(2) 0.3149(4) 0.0311(9) Uani 1 1 d . . .
C14 C 0.2077(2) 0.8939(3) 0.1911(5) 0.0404(12) Uani 1 1 d . . .
H14A H 0.2454 0.8632 0.1745 0.048 Uiso 1 1 calc R U .
N14 N 0.02418(17) 0.7052(2) 0.2254(3) 0.0226(7) Uani 1 1 d . . .
C15 C 0.2152(2) 0.9783(2) 0.2073(4) 0.0242(9) Uani 1 1 d . . .
N15 N 0.49797(17) 1.22724(18) 0.3294(3) 0.0205(7) Uani 1 1 d . . .
C16 C 0.1577(2) 1.0208(2) 0.2358(5) 0.0305(10) Uani 1 1 d . . .
H16A H 0.1606 1.0772 0.2490 0.037 Uiso 1 1 calc R U .
N16 N 0.52224(19) 1.3042(2) 0.3564(3) 0.0296(8) Uani 1 1 d . . .
C17 C 0.0969(2) 0.9796(2) 0.2445(4) 0.0305(10) Uani 1 1 d . . .
H17A H 0.0591 1.0085 0.2642 0.037 Uiso 1 1 calc R U .
N17 N 0.5264(2) 1.3413(2) 0.2510(4) 0.0310(9) Uani 1 1 d . . .
C18 C 0.2815(2) 1.0223(2) 0.1947(4) 0.0229(8) Uani 1 1 d . . .
N18 N 0.50443(17) 1.28922(19) 0.1525(3) 0.0213(7) Uani 1 1 d . . .
C19 C 0.3453(2) 0.9812(2) 0.2075(4) 0.0264(9) Uani 1 1 d . . .
H19A H 0.3481 0.9256 0.2279 0.032 Uiso 1 1 calc R U .
N19 N 0.09130(17) 0.89763(19) 0.2247(3) 0.0219(7) Uani 1 1 d . . .
C21 C -0.20042(19) 0.4613(2) -0.0658(4) 0.0225(8) Uani 1 1 d . . .
O21 O -0.08095(14) 0.61012(18) 0.0512(3) 0.0305(7) Uani 1 1 d . . .
C22 C -0.2678(2) 0.4307(2) -0.0685(4) 0.0245(9) Uani 1 1 d . . .
H22A H -0.2766 0.3751 -0.0833 0.029 Uiso 1 1 calc R U .
O22 O -0.10026(17) 0.5908(2) -0.1566(3) 0.0466(9) Uani 1 1 d . . .
C23 C -0.32242(19) 0.4821(2) -0.0492(4) 0.0205(8) Uani 1 1 d . . .
O23 O -0.35537(15) 0.69669(17) 0.0088(3) 0.0340(7) Uani 1 1 d . . .
C24 C -0.30835(19) 0.5652(2) -0.0231(4) 0.0191(8) Uani 1 1 d . . .
O24 O -0.41815(14) 0.58570(17) 0.0328(3) 0.0259(6) Uani 1 1 d . . .
C25 C -0.24103(19) 0.5962(2) -0.0238(4) 0.0224(8) Uani 1 1 d . . .
H25A H -0.2322 0.6519 -0.0098 0.027 Uiso 1 1 calc R U .
O25 O -0.43799(15) 0.45716(19) -0.1644(3) 0.0330(7) Uani 1 1 d . . .
C26 C -0.18726(19) 0.5449(2) -0.0452(4) 0.0204(8) Uani 1 1 d . . .
O26 O -0.40494(14) 0.39477(17) 0.0213(3) 0.0272(7) Uani 1 1 d . . .
C27 C -0.1431(2) 0.4017(2) -0.0791(4) 0.0271(9) Uani 1 1 d . . .
O27 O -0.15801(19) 0.3343(2) -0.1268(5) 0.0736(16) Uani 1 1 d . . .
C28 C -0.3946(2) 0.4442(2) -0.0659(4) 0.0225(9) Uani 1 1 d . . .
O28 O -0.08056(14) 0.42459(18) -0.0347(3) 0.0324(7) Uani 1 1 d . . .
C29 C -0.36405(19) 0.6217(2) 0.0067(4) 0.0207(8) Uani 1 1 d . . .
C110 C 0.4042(2) 1.0224(2) 0.1901(4) 0.0254(9) Uani 1 1 d . . .
H11A H 0.4467 0.9944 0.1989 0.031 Uiso 1 1 calc R U .
N110 N 0.40156(16) 1.10276(18) 0.1603(3) 0.0198(7) Uani 1 1 d . . .
C111 C 0.3414(2) 1.1448(2) 0.1531(5) 0.0310(10) Uani 1 1 d . . .
H11B H 0.3402 1.2007 0.1346 0.037 Uiso 1 1 calc R U .
C112 C 0.2815(2) 1.1061(3) 0.1729(5) 0.0340(10) Uani 1 1 d . . .
H11C H 0.2407 1.1364 0.1715 0.041 Uiso 1 1 calc R U .
C113 C 0.4640(2) 1.1441(2) 0.1269(4) 0.0225(9) Uani 1 1 d . . .
H11D H 0.4531 1.1588 0.0375 0.027 Uiso 1 1 calc R U .
H11E H 0.5028 1.1054 0.1389 0.027 Uiso 1 1 calc R U .
C114 C 0.48710(19) 1.2198(2) 0.2034(4) 0.0183(8) Uani 1 1 d . . .
C210 C -0.1166(2) 0.5833(2) -0.0517(4) 0.0248(9) Uani 1 1 d . . .
O1W O -0.3904(3) 0.5367(3) -0.3684(5) 0.1015(18) Uani 1 1 d . . .
O2W O -0.1254(3) 0.8022(4) 0.0247(6) 0.1029(18) Uani 1 1 d . . .
O3W O -0.1617(3) 0.7643(3) -0.2410(6) 0.110(2) Uani 1 1 d . . .
O4W O -0.3072(4) 0.8180(4) 0.1848(6) 0.123(2) Uani 1 1 d . . .
O5WB O -0.1896(8) 0.5662(10) -0.3887(12) 0.129(4) Uani 0.5 1 d . . P
O6W O -0.3700(6) 0.3789(7) -0.4298(12) 0.106(4) Uani 0.5 1 d . . P
O5WA O -0.1372(8) 0.5169(10) -0.3901(13) 0.129(4) Uani 0.5 1 d . . P
O7W O -0.3268(7) 0.2622(8) 0.2015(19) 0.164(7) Uani 0.5 1 d . . P

loop_
_atom_site_aniso_label
_atom_site_aniso_U_11
_atom_site_aniso_U_22
_atom_site_aniso_U_33
_atom_site_aniso_U_23
_atom_site_aniso_U_13
_atom_site_aniso_U_12
Zn1 0.0177(3) 0.0190(3) 0.0191(3) -0.00032(16) 0.00671(18) -0.00142(16)
Zn2 0.0171(3) 0.0166(3) 0.0169(3) -0.00086(16) 0.00669(18) -0.00056(16)
C11 0.0147(18) 0.025(2) 0.020(2) -0.0033(15) 0.0071(15) -0.0027(15)
N11 0.0265(18) 0.0256(18) 0.0225(18) -0.0039(14) 0.0123(14) -0.0029(14)
C12 0.018(2) 0.023(2) 0.028(2) -0.0029(16) 0.0082(17) -0.0035(16)
N12 0.048(2) 0.0239(18) 0.029(2) 0.0003(16) 0.0168(18) 0.0000(17)
C13 0.029(2) 0.020(2) 0.073(4) -0.008(2) 0.022(2) -0.0021(18)
N13 0.046(2) 0.0250(19) 0.024(2) -0.0042(15) 0.0106(17) -0.0038(16)
C14 0.027(2) 0.024(2) 0.075(4) -0.002(2) 0.024(2) -0.0025(19)
N14 0.0262(17) 0.0239(17) 0.0191(18) -0.0011(14) 0.0082(14) -0.0051(14)
C15 0.024(2) 0.022(2) 0.027(2) -0.0005(16) 0.0056(16) -0.0049(17)
N15 0.0258(17) 0.0175(16) 0.0192(17) 0.0018(13) 0.0068(14) -0.0032(13)
C16 0.030(2) 0.020(2) 0.044(3) -0.0066(18) 0.013(2) -0.0049(18)
N16 0.044(2) 0.0254(18) 0.0201(19) -0.0003(15) 0.0076(16) -0.0105(16)
C17 0.029(2) 0.022(2) 0.044(3) -0.0054(18) 0.014(2) -0.0003(18)
N17 0.048(2) 0.0232(19) 0.022(2) -0.0020(14) 0.0081(17) -0.0125(16)
C18 0.022(2) 0.0219(19) 0.025(2) 0.0018(16) 0.0048(16) -0.0050(16)
N18 0.0272(17) 0.0189(16) 0.0191(17) 0.0011(13) 0.0078(14) -0.0068(14)
C19 0.026(2) 0.0156(19) 0.037(2) 0.0053(16) 0.0055(18) -0.0047(16)
N19 0.0227(17) 0.0194(16) 0.0257(18) -0.0040(13) 0.0100(14) -0.0045(13)
C21 0.0168(18) 0.025(2) 0.026(2) -0.0011(16) 0.0054(15) -0.0008(16)
O21 0.0192(14) 0.0354(17) 0.0367(18) -0.0056(14) 0.0054(13) -0.0092(13)
C22 0.0198(19) 0.020(2) 0.035(2) -0.0039(17) 0.0092(17) 0.0004(16)
O22 0.0357(18) 0.079(3) 0.0298(19) 0.0036(17) 0.0165(15) -0.0230(18)
C23 0.0165(19) 0.024(2) 0.022(2) 0.0035(16) 0.0051(15) -0.0001(15)
O23 0.0294(16) 0.0179(15) 0.056(2) -0.0032(14) 0.0118(14) -0.0007(12)
C24 0.0145(18) 0.0229(19) 0.020(2) 0.0016(15) 0.0037(15) -0.0003(15)
O24 0.0192(14) 0.0257(14) 0.0359(17) 0.0028(12) 0.0127(12) 0.0022(12)
C25 0.0192(19) 0.0192(19) 0.029(2) -0.0003(16) 0.0058(16) -0.0017(15)
O25 0.0231(15) 0.0395(18) 0.0332(18) 0.0017(14) -0.0022(13) -0.0042(13)
C26 0.0136(17) 0.025(2) 0.023(2) 0.0020(16) 0.0056(15) -0.0015(15)
O26 0.0209(14) 0.0310(16) 0.0303(17) 0.0047(13) 0.0065(12) -0.0068(12)
C27 0.020(2) 0.025(2) 0.039(3) -0.0022(18) 0.0128(18) -0.0006(17)
O27 0.030(2) 0.046(2) 0.147(5) -0.050(3) 0.022(2) -0.0027(17)
C28 0.0182(19) 0.0171(19) 0.033(2) -0.0038(16) 0.0086(17) -0.0010(15)
O28 0.0179(14) 0.0315(16) 0.047(2) -0.0085(14) 0.0058(13) 0.0056(12)
C29 0.0190(19) 0.024(2) 0.019(2) 0.0011(16) 0.0027(15) 0.0007(16)
C110 0.0200(19) 0.023(2) 0.033(2) 0.0012(17) 0.0033(17) -0.0001(16)
N110 0.0199(16) 0.0183(16) 0.0206(18) 0.0003(13) 0.0030(13) -0.0051(13)
C111 0.027(2) 0.019(2) 0.047(3) 0.0101(18) 0.008(2) 0.0010(17)
C112 0.024(2) 0.025(2) 0.054(3) 0.004(2) 0.009(2) -0.0002(18)
C113 0.023(2) 0.023(2) 0.023(2) 0.0001(16) 0.0095(17) -0.0056(16)
C114 0.0144(17) 0.0192(18) 0.022(2) 0.0024(15) 0.0045(15) -0.0008(15)
C210 0.0177(19) 0.021(2) 0.036(3) 0.0045(17) 0.0071(18) 0.0013(16)
O1W 0.156(5) 0.094(4) 0.054(3) 0.023(3) 0.020(3) 0.005(4)
O2W 0.080(4) 0.134(5) 0.092(4) 0.021(4) 0.009(3) -0.006(4)
O3W 0.126(5) 0.102(4) 0.096(4) -0.015(3) 0.009(4) 0.055(4)
O4W 0.150(6) 0.101(4) 0.101(5) -0.053(4) -0.016(4) 0.002(4)
O5WB 0.131(10) 0.164(11) 0.078(6) -0.024(7) -0.017(7) -0.014(7)
O6W 0.112(9) 0.091(8) 0.095(9) -0.014(7) -0.026(7) 0.011(7)
O5WA 0.131(10) 0.164(11) 0.078(6) -0.024(7) -0.017(7) -0.014(7)
O7W 0.075(8) 0.092(9) 0.30(2) -0.058(12) -0.017(10) 0.009(7)

loop_
_atom_type_symbol
_atom_type_description
_atom_type_scat_dispersion_real
_atom_type_scat_dispersion_imag
_atom_type_scat_source
C C 0.0033 0.0016 'International Tables Vol C Tables 4.2.6.8 and 6.1.1.4'
H H 0.0000 0.0000 'International Tables Vol C Tables 4.2.6.8 and 6.1.1.4'
N N 0.0061 0.0033 'International Tables Vol C Tables 4.2.6.8 and 6.1.1.4'
O O 0.0106 0.0060 'International Tables Vol C Tables 4.2.6.8 and 6.1.1.4'
Zn Zn 0.2839 1.4301 'International Tables Vol C Tables 4.2.6.8 and 6.1.1.4'

loop_
_geom_angle_atom_site_label_1
_geom_angle_atom_site_label_2
_geom_angle_atom_site_label_3
_geom_angle
_geom_angle_site_symmetry_1
_geom_angle_site_symmetry_3
O28 Zn1 O21 111.76(13) 3_565 .
O28 Zn1 N11 101.62(13) 3_565 4_575
O21 Zn1 N11 120.13(13) . 4_575
O28 Zn1 N14 111.63(13) 3_565 .
O21 Zn1 N14 94.87(13) . .
N11 Zn1 N14 117.28(13) 4_575 .
O24 Zn2 O26 121.18(12) . 3_465
O24 Zn2 N15 112.76(13) . 2_545
O26 Zn2 N15 107.03(13) 3_465 2_545
O24 Zn2 N18 102.17(13) . 3_575
O26 Zn2 N18 97.00(12) 3_465 3_575
N15 Zn2 N18 116.04(13) 2_545 3_575
N11 C11 N14 109.5(3) . .
N11 C11 C12 126.3(3) . .
N14 C11 C12 124.1(4) . .
C11 N11 N12 106.5(3) . .
C11 N11 Zn1 131.4(3) . 4_576
N12 N11 Zn1 121.8(3) . 4_576
C11 C12 N19 115.3(3) . .
C11 C12 H12A 108.4 . .
N19 C12 H12A 108.4 . .
C11 C12 H12B 108.4 . .
N19 C12 H12B 108.4 . .
H12A C12 H12B 107.5 . .
N13 N12 N11 109.2(3) . .
N19 C13 C14 120.6(4) . .
N19 C13 H13A 119.7 . .
C14 C13 H13A 119.7 . .
N12 N13 N14 108.7(3) . .
C13 C14 C15 121.2(4) . .
C13 C14 H14A 119.4 . .
C15 C14 H14A 119.4 . .
C11 N14 N13 106.1(3) . .
C11 N14 Zn1 140.5(3) . .
N13 N14 Zn1 112.5(2) . .
C14 C15 C16 116.8(4) . .
C14 C15 C18 122.0(4) . .
C16 C15 C18 121.2(4) . .
C114 N15 N16 106.3(3) . .
C114 N15 Zn2 137.6(3) . 2
N16 N15 Zn2 115.4(2) . 2
C17 C16 C15 120.3(4) . .
C17 C16 H16A 119.8 . .
C15 C16 H16A 119.8 . .
N17 N16 N15 108.9(3) . .
N19 C17 C16 120.9(4) . .
N19 C17 H17A 119.5 . .
C16 C17 H17A 119.5 . .
N16 N17 N18 108.8(3) . .
C19 C18 C112 117.5(4) . .
C19 C18 C15 121.6(4) . .
C112 C18 C15 120.9(4) . .
C114 N18 N17 106.2(3) . .
C114 N18 Zn2 142.3(3) . 3_575
N17 N18 Zn2 111.1(2) . 3_575
C110 C19 C18 120.1(4) . .
C110 C19 H19A 119.9 . .
C18 C19 H19A 119.9 . .
C13 N19 C17 120.1(3) . .
C13 N19 C12 121.7(3) . .
C17 N19 C12 118.0(3) . .
C22 C21 C26 119.5(3) . .
C22 C21 C27 118.4(3) . .
C26 C21 C27 122.0(3) . .
C210 O21 Zn1 117.9(3) . .
C21 C22 C23 121.2(4) . .
C21 C22 H22A 119.4 . .
C23 C22 H22A 119.4 . .
C22 C23 C24 119.1(3) . .
C22 C23 C28 116.7(3) . .
C24 C23 C28 124.1(3) . .
C23 C24 C25 119.5(3) . .
C23 C24 C29 121.1(3) . .
C25 C24 C29 119.4(3) . .
C29 O24 Zn2 115.3(2) . .
C26 C25 C24 121.0(4) . .
C26 C25 H25A 119.5 . .
C24 C25 H25A 119.5 . .
C25 C26 C21 119.5(3) . .
C25 C26 C210 118.2(3) . .
C21 C26 C210 122.2(3) . .
C28 O26 Zn2 111.4(2) . 3_465
O27 C27 O28 123.5(4) . .
O27 C27 C21 120.1(4) . .
O28 C27 C21 116.4(4) . .
O25 C28 O26 123.7(4) . .
O25 C28 C23 119.5(4) . .
O26 C28 C23 116.5(3) . .
C27 O28 Zn1 113.4(3) . 3_565
O23 C29 O24 124.4(3) . .
O23 C29 C24 120.7(3) . .
O24 C29 C24 114.9(3) . .
N110 C110 C19 121.1(4) . .
N110 C110 H11A 119.5 . .
C19 C110 H11A 119.5 . .
C111 N110 C110 120.1(3) . .
C111 N110 C113 119.6(3) . .
C110 N110 C113 120.1(3) . .
N110 C111 C112 120.6(4) . .
N110 C111 H11B 119.7 . .
C112 C111 H11B 119.7 . .
C111 C112 C18 120.4(4) . .
C111 C112 H11C 119.8 . .
C18 C112 H11C 119.8 . .
N110 C113 C114 114.1(3) . .
N110 C113 H11D 108.7 . .
C114 C113 H11D 108.7 . .
N110 C113 H11E 108.7 . .
C114 C113 H11E 108.7 . .
H11D C113 H11E 107.6 . .
N18 C114 N15 109.8(3) . .
N18 C114 C113 123.2(4) . .
N15 C114 C113 126.9(3) . .
O22 C210 O21 124.8(4) . .
O22 C210 C26 118.5(4) . .
O21 C210 C26 116.5(4) . .

loop_
_geom_bond_atom_site_label_1
_geom_bond_atom_site_label_2
_geom_bond_distance
_geom_bond_site_symmetry_2
Zn1 O28 1.940(3) 3_565
Zn1 O21 1.948(3) .
Zn1 N11 2.013(3) 4_575
Zn1 N14 2.016(3) .
Zn2 O24 1.925(3) .
Zn2 O26 1.952(3) 3_465
Zn2 N15 2.018(3) 2_545
Zn2 N18 2.051(3) 3_575
C11 N11 1.328(5) .
C11 N14 1.338(5) .
C11 C12 1.487(5) .
N11 N12 1.347(5) .
N11 Zn1 2.013(3) 4_576
C12 N19 1.489(5) .
C12 H12A 0.9700 .
C12 H12B 0.9700 .
N12 N13 1.300(5) .
C13 N19 1.338(5) .
C13 C14 1.373(6) .
C13 H13A 0.9300 .
N13 N14 1.357(5) .
C14 C15 1.389(6) .
C14 H14A 0.9300 .
C15 C16 1.394(6) .
C15 C18 1.500(5) .
N15 C114 1.331(5) .
N15 N16 1.349(4) .
N15 Zn2 2.018(3) 2
C16 C17 1.375(6) .
C16 H16A 0.9300 .
N16 N17 1.298(5) .
C17 N19 1.352(5) .
C17 H17A 0.9300 .
N17 N18 1.355(5) .
C18 C19 1.389(5) .
C18 C112 1.385(6) .
N18 C114 1.326(5) .
N18 Zn2 2.051(3) 3_575
C19 C110 1.367(5) .
C19 H19A 0.9300 .
C21 C22 1.393(5) .
C21 C26 1.395(5) .
C21 C27 1.502(5) .
O21 C210 1.258(5) .
C22 C23 1.395(5) .
C22 H22A 0.9300 .
O22 C210 1.233(5) .
C23 C24 1.397(5) .
C23 C28 1.506(5) .
O23 C29 1.232(5) .
C24 C25 1.400(5) .
C24 C29 1.500(5) .
O24 C29 1.279(5) .
C25 C26 1.389(5) .
C25 H25A 0.9300 .
O25 C28 1.232(5) .
C26 C210 1.520(5) .
O26 C28 1.279(5) .
O26 Zn2 1.952(3) 3_465
C27 O27 1.220(5) .
C27 O28 1.268(5) .
O28 Zn1 1.940(3) 3_565
C110 N110 1.345(5) .
C110 H11A 0.9300 .
N110 C111 1.340(5) .
N110 C113 1.488(5) .
C111 C112 1.374(6) .
C111 H11B 0.9300 .
C112 H11C 0.9300 .
C113 C114 1.499(5) .
C113 H11D 0.9700 .
C113 H11E 0.9700 .
O5WB O5WA 1.298(18) .
